data_4079365
loop_
_publ_author_name
'K\"uhnel, Erik'
'Shishkov, Igor V.'
'Rominger, Frank'
'Oeser, Thomas'
'Hofmann, Peter'

_publ_section_title
;
 Synthesis and Structures of Copper(I) Complexes with
 Phosphino-Functionalized N-Heterocyclic Carbenes (NHCP) and
 Bis-N-Heterocyclic Carbenes (Bis-NHC)
;
_journal_issue 22
_journal_name_full Organometallics
_journal_page_first 8000
_journal_paper_doi 10.1021/om300701u
_journal_volume 31
_journal_year 2012
_chemical_formula_sum 'C43.5 H69 Cl3 Cu2 F12 N4 P4'
_chemical_formula_weight 1233.34
_chemical_name_common 'in manuscript 6b'
_chemical_name_systematic
; 
 ? 
;
_space_group_IT_number 15
_symmetry_cell_setting monoclinic
_symmetry_space_group_name_Hall '-C 2yc'
_symmetry_space_group_name_H-M 'C 1 2/c 1'
_atom_sites_solution_hydrogens geom
_atom_sites_solution_primary direct
_atom_sites_solution_secondary difmap
_audit_creation_method SHELXL-97
_cell_angle_alpha 90.00
_cell_angle_beta 122.457(1)
_cell_angle_gamma 90.00
_cell_formula_units_Z 8
_cell_length_a 24.8999(7)
_cell_length_b 25.0763(7)
_cell_length_c 21.3452(6)
_cell_measurement_reflns_used 6226
_cell_measurement_temperature 200(2)
_cell_volume 11246.0(6)
_computing_cell_refinement 'Bruker SAINT'
_computing_data_collection 'Bruker SMART'
_computing_data_reduction 'Bruker SAINT'
_computing_molecular_graphics 'Bruker SHELXTL'
_computing_publication_material 'Bruker SHELXTL'
_computing_structure_refinement 'SHELXL-97 (Sheldrick, 2008)'
_computing_structure_solution 'SHELXS-97 (Sheldrick, 2008)'
_diffrn_ambient_temperature 200(2)
_diffrn_measured_fraction_theta_full 1.000
_diffrn_measured_fraction_theta_max 1.000
_diffrn_measurement_device_type 'Bruker SMART CCD'
_diffrn_measurement_method '\w scans'
_diffrn_radiation_monochromator graphite
_diffrn_radiation_source 'fine-focus sealed tube'
_diffrn_radiation_type MoK\a
_diffrn_radiation_wavelength 0.71073
_diffrn_reflns_av_R_equivalents 0.0857
_diffrn_reflns_av_sigmaI/netI 0.0630
_diffrn_reflns_limit_h_max 28
_diffrn_reflns_limit_h_min -28
_diffrn_reflns_limit_k_max 28
_diffrn_reflns_limit_k_min -28
_diffrn_reflns_limit_l_max 24
_diffrn_reflns_limit_l_min -24
_diffrn_reflns_number 42068
_diffrn_reflns_theta_full 23.82
_diffrn_reflns_theta_max 23.82
_diffrn_reflns_theta_min 1.26
_exptl_absorpt_coefficient_mu 1.087
_exptl_absorpt_correction_T_max 0.9377
_exptl_absorpt_correction_T_min 0.7364
_exptl_absorpt_correction_type multi-scan
_exptl_absorpt_process_details
;
Sheldrick, G. M. (2008). <i>SADABS</i>. University of G\"ottingen, Germany.
;
_exptl_crystal_colour colorless
_exptl_crystal_density_diffrn 1.457
_exptl_crystal_density_method 'not measured'
_exptl_crystal_description platte
_exptl_crystal_F_000 5080
_exptl_crystal_size_max 0.30
_exptl_crystal_size_mid 0.16
_exptl_crystal_size_min 0.06
_refine_diff_density_max 0.866
_refine_diff_density_min -0.613
_refine_diff_density_rms 0.076
_refine_ls_extinction_method none
_refine_ls_goodness_of_fit_ref 1.037
_refine_ls_hydrogen_treatment constr
_refine_ls_matrix_type full
_refine_ls_number_parameters 724
_refine_ls_number_reflns 8635
_refine_ls_number_restraints 907
_refine_ls_restrained_S_all 1.040
_refine_ls_R_factor_all 0.0829
_refine_ls_R_factor_gt 0.0511
_refine_ls_shift/su_max 0.001
_refine_ls_shift/su_mean 0.000
_refine_ls_structure_factor_coef Fsqd
_refine_ls_weighting_details 'calc w=1/[\s^2^(Fo^2^)+(0.0563P)^2^+39.7943P] where P=(Fo^2^+2Fc^2^)/3'
_refine_ls_weighting_scheme calc
_refine_ls_wR_factor_gt 0.1209
_refine_ls_wR_factor_ref 0.1374
_reflns_number_gt 6129
_reflns_number_total 8635
_reflns_threshold_expression >2sigma(I)
_cod_data_source_file om300701u_si_002.cif
_cod_data_source_block ek20
_cod_depositor_comments
;
The following automatic conversions were performed:

'_symmetry_cell_setting' value 'Monoclinic' changed to 'monoclinic'
according to /home/saulius/struct/CIF-dictionaries/cif_core.dic
dictionary named 'cif_core.dic' version 2.4.2 from 2011-04-26.

Automatic conversion script
Id: cif_fix_values 1891 2012-01-12 08:04:46Z andrius 
;
_cod_original_cell_volume 11246.0(5)
_cod_original_sg_symbol_H-M C2/c
_cod_original_formula_sum 'C43.50 H69 Cl3 Cu2 F12 N4 P4'
_cod_database_code 4079365

loop_
_symmetry_equiv_pos_as_xyz
'x, y, z'
'-x, y, -z+1/2'
'x+1/2, y+1/2, z'
'-x+1/2, y+1/2, -z+1/2'
'-x, -y, -z'
'x, -y, z-1/2'
'-x+1/2, -y+1/2, -z'
'x+1/2, -y+1/2, z-1/2'

loop_
_atom_site_label
_atom_site_type_symbol
_atom_site_fract_x
_atom_site_fract_y
_atom_site_fract_z
_atom_site_U_iso_or_equiv
_atom_site_adp_type
_atom_site_occupancy
_atom_site_symmetry_multiplicity
_atom_site_calc_flag
_atom_site_refinement_flags
_atom_site_disorder_assembly
_atom_site_disorder_group
Cu1_1 Cu 0.56381(3) 0.04037(2) 0.30650(3) 0.03116(17) Uani 1 1 d . . .
P1_1 P 0.40224(5) 0.01376(5) 0.26567(6) 0.0263(3) Uani 1 1 d . . .
C1_1 C 0.5518(2) 0.06822(19) 0.3818(2) 0.0292(11) Uani 1 1 d . . .
N2_1 N 0.50776(16) 0.05614(16) 0.39882(19) 0.0294(9) Uani 1 1 d . . .
C3_1 C 0.5165(2) 0.0860(2) 0.4576(3) 0.0423(14) Uani 1 1 d . . .
H3_1 H 0.4916 0.0844 0.4791 0.051 Uiso 1 1 calc R . .
C4_1 C 0.5666(2) 0.1177(2) 0.4787(3) 0.0467(14) Uani 1 1 d . . .
H4_1 H 0.5844 0.1429 0.5182 0.056 Uiso 1 1 calc R . .
N5_1 N 0.58748(18) 0.10674(17) 0.4316(2) 0.0371(10) Uani 1 1 d . . .
C10_1 C 0.4626(2) 0.0119(2) 0.3668(2) 0.0305(11) Uani 1 1 d . . .
H10A_1 H 0.4398 0.0097 0.3931 0.037 Uiso 1 1 calc R . .
H10B_1 H 0.4873 -0.0215 0.3777 0.037 Uiso 1 1 calc R . .
C11_1 C 0.3383(2) 0.0604(2) 0.2534(2) 0.0349(12) Uani 1 1 d . . .
C12_1 C 0.3704(3) 0.1138(2) 0.2873(3) 0.0525(15) Uani 1 1 d . . .
H12A_1 H 0.3938 0.1258 0.2649 0.079 Uiso 1 1 calc R . .
H12B_1 H 0.3999 0.1095 0.3410 0.079 Uiso 1 1 calc R . .
H12C_1 H 0.3379 0.1403 0.2779 0.079 Uiso 1 1 calc R . .
C13_1 C 0.3021(2) 0.0406(2) 0.2883(3) 0.0488(14) Uani 1 1 d . . .
H13A_1 H 0.2818 0.0064 0.2659 0.073 Uiso 1 1 calc R . .
H13B_1 H 0.2695 0.0667 0.2794 0.073 Uiso 1 1 calc R . .
H13C_1 H 0.3318 0.0359 0.3418 0.073 Uiso 1 1 calc R . .
C14_1 C 0.2905(2) 0.0688(2) 0.1693(3) 0.0472(14) Uani 1 1 d . . .
H14A_1 H 0.3132 0.0813 0.1463 0.071 Uiso 1 1 calc R . .
H14B_1 H 0.2587 0.0954 0.1618 0.071 Uiso 1 1 calc R . .
H14C_1 H 0.2692 0.0350 0.1465 0.071 Uiso 1 1 calc R . .
C15_1 C 0.3768(2) -0.05778(19) 0.2495(2) 0.0306(11) Uani 1 1 d . . .
C16_1 C 0.3691(3) -0.0826(2) 0.3105(3) 0.0436(13) Uani 1 1 d . . .
H16A_1 H 0.4090 -0.0789 0.3588 0.065 Uiso 1 1 calc R . .
H16B_1 H 0.3585 -0.1205 0.2997 0.065 Uiso 1 1 calc R . .
H16C_1 H 0.3348 -0.0642 0.3116 0.065 Uiso 1 1 calc R . .
C17_1 C 0.4287(2) -0.0881(2) 0.2461(3) 0.0368(12) Uani 1 1 d . . .
H17A_1 H 0.4339 -0.0723 0.2076 0.055 Uiso 1 1 calc R . .
H17B_1 H 0.4164 -0.1256 0.2342 0.055 Uiso 1 1 calc R . .
H17C_1 H 0.4690 -0.0857 0.2943 0.055 Uiso 1 1 calc R . .
C18_1 C 0.3139(2) -0.0638(2) 0.1740(3) 0.0407(13) Uani 1 1 d . . .
H18A_1 H 0.3185 -0.0482 0.1350 0.061 Uiso 1 1 calc R . .
H18B_1 H 0.2799 -0.0453 0.1754 0.061 Uiso 1 1 calc R . .
H18C_1 H 0.3032 -0.1017 0.1636 0.061 Uiso 1 1 calc R . .
C21_1 C 0.6450(2) 0.1305(2) 0.4415(3) 0.0362(12) Uani 1 1 d . . .
C22_1 C 0.6398(2) 0.1730(2) 0.3978(3) 0.0464(14) Uani 1 1 d . . .
C23_1 C 0.6965(3) 0.1955(2) 0.4107(4) 0.0587(16) Uani 1 1 d . . .
H23_1 H 0.6946 0.2247 0.3811 0.070 Uiso 1 1 calc R . .
C24_1 C 0.7554(3) 0.1758(3) 0.4660(4) 0.0533(16) Uani 1 1 d . . .
C25_1 C 0.7575(3) 0.1335(3) 0.5082(3) 0.0526(16) Uani 1 1 d . . .
H25_1 H 0.7978 0.1201 0.5460 0.063 Uiso 1 1 calc R . .
C26_1 C 0.7027(2) 0.1095(2) 0.4977(3) 0.0444(14) Uani 1 1 d . . .
C27_1 C 0.5761(3) 0.1949(3) 0.3376(4) 0.0686(18) Uani 1 1 d . . .
H27A_1 H 0.5508 0.1664 0.3028 0.103 Uiso 1 1 calc R . .
H27B_1 H 0.5827 0.2235 0.3110 0.103 Uiso 1 1 calc R . .
H27C_1 H 0.5535 0.2092 0.3599 0.103 Uiso 1 1 calc R . .
C28_1 C 0.8155(3) 0.2013(3) 0.4776(4) 0.082(2) Uani 1 1 d . . .
H28A_1 H 0.8526 0.1879 0.5238 0.123 Uiso 1 1 calc R . .
H28B_1 H 0.8128 0.2401 0.4808 0.123 Uiso 1 1 calc R . .
H28C_1 H 0.8197 0.1924 0.4358 0.123 Uiso 1 1 calc R . .
C29_1 C 0.7070(3) 0.0629(3) 0.5439(3) 0.0678(18) Uani 1 1 d . . .
H29A_1 H 0.6890 0.0726 0.5735 0.102 Uiso 1 1 calc R . .
H29B_1 H 0.7517 0.0527 0.5772 0.102 Uiso 1 1 calc R . .
H29C_1 H 0.6831 0.0328 0.5114 0.102 Uiso 1 1 calc R . .
P2_1 P 0.61842(6) -0.09377(6) 0.48572(7) 0.0385(3) Uani 1 1 d DU . .
F11_1 F 0.62636(18) -0.13306(15) 0.54794(18) 0.0806(11) Uani 1 1 d DU . .
F12_1 F 0.69076(13) -0.07610(15) 0.53719(19) 0.0710(10) Uani 1 1 d DU . .
F13_1 F 0.63650(16) -0.13934(15) 0.4493(2) 0.0732(10) Uani 1 1 d DU . .
F14_1 F 0.60805(17) -0.05258(14) 0.42326(17) 0.0655(10) Uani 1 1 d DU . .
F15_1 F 0.54475(13) -0.11052(13) 0.43472(17) 0.0596(9) Uani 1 1 d DU . .
F16_1 F 0.59862(14) -0.04682(13) 0.52101(15) 0.0532(8) Uani 1 1 d DU . .
Cu1_2 Cu 0.49597(3) 0.38341(3) -0.18904(3) 0.03753(19) Uani 1 1 d . . .
P1_2 P 0.40095(6) 0.39990(6) -0.38444(7) 0.0362(3) Uani 1 1 d . . .
C1_2 C 0.4087(2) 0.36529(19) -0.2270(3) 0.0324(11) Uani 1 1 d . . .
N2_2 N 0.35562(17) 0.37945(15) -0.2920(2) 0.0328(9) Uani 1 1 d . . .
C3_2 C 0.3021(2) 0.3557(2) -0.2998(3) 0.0442(14) Uani 1 1 d . . .
H3_2 H 0.2594 0.3596 -0.3405 0.053 Uiso 1 1 calc R . .
C4_2 C 0.3221(2) 0.3265(2) -0.2391(3) 0.0511(15) Uani 1 1 d . . .
H4_2 H 0.2964 0.3054 -0.2283 0.061 Uiso 1 1 calc R . .
N5_2 N 0.38813(18) 0.33257(16) -0.1943(2) 0.0399(10) Uani 1 1 d . . .
C10_2 C 0.3542(2) 0.4187(2) -0.3434(2) 0.0339(12) Uani 1 1 d . . .
H10A_2 H 0.3708 0.4530 -0.3167 0.041 Uiso 1 1 calc R . .
H10B_2 H 0.3094 0.4245 -0.3841 0.041 Uiso 1 1 calc R . .
C11_2 C 0.3602(2) 0.3399(2) -0.4430(3) 0.0503(15) Uani 1 1 d . . .
C12_2 C 0.2874(2) 0.3419(3) -0.4855(3) 0.0645(18) Uani 1 1 d . . .
H12A_2 H 0.2720 0.3727 -0.5190 0.097 Uiso 1 1 calc R . .
H12B_2 H 0.2739 0.3452 -0.4502 0.097 Uiso 1 1 calc R . .
H12C_2 H 0.2697 0.3091 -0.5145 0.097 Uiso 1 1 calc R . .
C13_2 C 0.3821(3) 0.3321(3) -0.4980(3) 0.070(2) Uani 1 1 d . . .
H13A_2 H 0.4286 0.3307 -0.4704 0.105 Uiso 1 1 calc R . .
H13B_2 H 0.3669 0.3620 -0.5330 0.105 Uiso 1 1 calc R . .
H13C_2 H 0.3645 0.2987 -0.5254 0.105 Uiso 1 1 calc R . .
C14_2 C 0.3836(3) 0.2918(2) -0.3909(4) 0.0661(18) Uani 1 1 d . . .
H14A_2 H 0.4302 0.2902 -0.3636 0.099 Uiso 1 1 calc R . .
H14B_2 H 0.3657 0.2591 -0.4200 0.099 Uiso 1 1 calc R . .
H14C_2 H 0.3700 0.2953 -0.3558 0.099 Uiso 1 1 calc R . .
C15_2 C 0.3938(2) 0.4615(2) -0.4378(3) 0.0467(14) Uani 1 1 d . . .
C16_2 C 0.3275(3) 0.4718(3) -0.5066(3) 0.0695(19) Uani 1 1 d . . .
H16A_2 H 0.3148 0.4416 -0.5408 0.104 Uiso 1 1 calc R . .
H16B_2 H 0.3283 0.5044 -0.5314 0.104 Uiso 1 1 calc R . .
H16C_2 H 0.2968 0.4761 -0.4915 0.104 Uiso 1 1 calc R . .
C17_2 C 0.4426(3) 0.4572(3) -0.4616(3) 0.0659(18) Uani 1 1 d . . .
H17A_2 H 0.4310 0.4273 -0.4961 0.099 Uiso 1 1 calc R . .
H17B_2 H 0.4852 0.4512 -0.4177 0.099 Uiso 1 1 calc R . .
H17C_2 H 0.4423 0.4904 -0.4860 0.099 Uiso 1 1 calc R . .
C18_2 C 0.4143(3) 0.5090(2) -0.3840(3) 0.0554(15) Uani 1 1 d . . .
H18A_2 H 0.3846 0.5129 -0.3675 0.083 Uiso 1 1 calc R . .
H18B_2 H 0.4141 0.5417 -0.4093 0.083 Uiso 1 1 calc R . .
H18C_2 H 0.4573 0.5027 -0.3409 0.083 Uiso 1 1 calc R . .
C21_2 C 0.4281(2) 0.3096(2) -0.1211(3) 0.0375(12) Uani 1 1 d . . .
C22_2 C 0.4547(2) 0.2592(2) -0.1146(3) 0.0440(13) Uani 1 1 d . . .
C23_2 C 0.4928(3) 0.2383(2) -0.0433(4) 0.0532(16) Uani 1 1 d . . .
H23_2 H 0.5113 0.2040 -0.0375 0.064 Uiso 1 1 calc R . .
C24_2 C 0.5046(3) 0.2652(2) 0.0190(3) 0.0495(15) Uani 1 1 d . . .
C25_2 C 0.4772(3) 0.3152(2) 0.0101(3) 0.0540(16) Uani 1 1 d . . .
H25_2 H 0.4852 0.3342 0.0528 0.065 Uiso 1 1 calc R . .
C26_2 C 0.4380(3) 0.3383(2) -0.0603(3) 0.0457(14) Uani 1 1 d . . .
C27_2 C 0.4439(3) 0.2297(2) -0.1817(3) 0.0615(17) Uani 1 1 d . . .
H27A_2 H 0.4690 0.1967 -0.1659 0.092 Uiso 1 1 calc R . .
H27B_2 H 0.4569 0.2521 -0.2089 0.092 Uiso 1 1 calc R . .
H27C_2 H 0.3986 0.2208 -0.2140 0.092 Uiso 1 1 calc R . .
C28_2 C 0.5479(3) 0.2421(3) 0.0953(4) 0.078(2) Uani 1 1 d . . .
H28A_2 H 0.5334 0.2062 0.0972 0.117 Uiso 1 1 calc R . .
H28B_2 H 0.5470 0.2648 0.1321 0.117 Uiso 1 1 calc R . .
H28C_2 H 0.5914 0.2404 0.1062 0.117 Uiso 1 1 calc R . .
C29_2 C 0.4089(3) 0.3924(2) -0.0677(4) 0.0614(17) Uani 1 1 d . . .
H29A_2 H 0.4226 0.4169 -0.0922 0.092 Uiso 1 1 calc R . .
H29B_2 H 0.4227 0.4062 -0.0182 0.092 Uiso 1 1 calc R . .
H29C_2 H 0.3624 0.3894 -0.0973 0.092 Uiso 1 1 calc R . .
P2_2 P 0.6231(4) 0.5430(3) -0.3039(4) 0.045(2) Uani 0.527(16) 1 d PDU A 1
F11_2 F 0.6662(5) 0.5582(5) -0.3336(6) 0.091(4) Uani 0.527(16) 1 d PDU A 1
F12_2 F 0.6000(5) 0.6021(4) -0.3106(7) 0.094(4) Uani 0.527(16) 1 d PDU A 1
F13_2 F 0.5659(4) 0.5329(6) -0.3850(4) 0.104(5) Uani 0.527(16) 1 d PDU A 1
F14_2 F 0.5797(6) 0.5246(5) -0.2736(8) 0.097(4) Uani 0.527(16) 1 d PDU A 1
F15_2 F 0.6458(4) 0.4831(3) -0.2942(8) 0.087(4) Uani 0.527(16) 1 d PDU A 1
F16_2 F 0.6790(6) 0.5547(5) -0.2233(5) 0.128(5) Uani 0.527(16) 1 d PDU A 1
P2B_2 P 0.6286(5) 0.5502(4) -0.2965(6) 0.067(3) Uani 0.473(16) 1 d PDU A 2
F11B_2 F 0.6787(9) 0.5785(6) -0.3065(13) 0.172(8) Uani 0.473(16) 1 d PDU A 2
F12B_2 F 0.5718(8) 0.5783(9) -0.3654(9) 0.173(9) Uani 0.473(16) 1 d PDU A 2
F13B_2 F 0.6270(7) 0.5045(6) -0.3475(8) 0.126(6) Uani 0.473(16) 1 d PDU A 2
F14B_2 F 0.5768(6) 0.5202(7) -0.2871(9) 0.102(5) Uani 0.473(16) 1 d PDU A 2
F15B_2 F 0.6824(5) 0.5205(9) -0.2266(7) 0.150(8) Uani 0.473(16) 1 d PDU A 2
F16B_2 F 0.6294(8) 0.5963(7) -0.2464(13) 0.161(9) Uani 0.473(16) 1 d PDU A 2
C31 C 0.505(4) 0.6215(4) -0.245(3) 0.067(5) Uani 0.50 1 d PDU B -1
H31A H 0.4820 0.5955 -0.2333 0.080 Uiso 0.50 1 calc PR B -1
H31B H 0.5293 0.6015 -0.2621 0.080 Uiso 0.50 1 calc PR B -1
Cl11 Cl 0.5582(7) 0.6558(6) -0.1654(8) 0.104(3) Uani 0.50 1 d PDU B -1
Cl12 Cl 0.4519(9) 0.6633(6) -0.3143(9) 0.173(7) Uani 0.50 1 d PDU B -1
C32 C 0.7235(6) 0.3280(6) 0.2499(8) 0.151(5) Uani 0.630(5) 1 d PDU C 1
H32A H 0.7314 0.3665 0.2490 0.181 Uiso 0.630(5) 1 calc PR C 1
H32B H 0.6783 0.3233 0.2336 0.181 Uiso 0.630(5) 1 calc PR C 1
Cl21 Cl 0.7377(2) 0.29472(18) 0.1892(2) 0.155(2) Uani 0.630(5) 1 d PDU C 1
Cl22 Cl 0.7704(6) 0.3049(3) 0.3372(6) 0.204(4) Uani 0.630(5) 1 d PDU C 1
C32B C 0.7335(8) 0.312(4) 0.326(5) 0.67(12) Uiso 0.370(5) 1 d PDU C 2
H32C H 0.7257 0.3041 0.3663 0.804 Uiso 0.370(5) 1 calc PR C 2
H32D H 0.7218 0.3491 0.3104 0.804 Uiso 0.370(5) 1 calc PR C 2
Cl23 Cl 0.6895(3) 0.2693(3) 0.2528(4) 0.127(3) Uani 0.370(5) 1 d PDU C 2
Cl24 Cl 0.8122(3) 0.3007(3) 0.3574(4) 0.0705(19) Uani 0.370(5) 1 d PDU C 2

loop_
_atom_site_aniso_label
_atom_site_aniso_U_11
_atom_site_aniso_U_22
_atom_site_aniso_U_33
_atom_site_aniso_U_23
_atom_site_aniso_U_13
_atom_site_aniso_U_12
Cu1_1 0.0252(3) 0.0458(4) 0.0248(3) -0.0069(3) 0.0150(3) -0.0018(3)
P1_1 0.0181(6) 0.0430(8) 0.0171(6) 0.0025(5) 0.0089(5) 0.0000(5)
C1_1 0.016(2) 0.043(3) 0.023(2) -0.006(2) 0.007(2) -0.001(2)
N2_1 0.019(2) 0.049(3) 0.020(2) -0.0035(18) 0.0098(17) -0.0024(18)
C3_1 0.027(3) 0.080(4) 0.022(3) -0.013(3) 0.015(2) -0.002(3)
C4_1 0.033(3) 0.076(4) 0.032(3) -0.026(3) 0.019(2) -0.010(3)
N5_1 0.024(2) 0.055(3) 0.033(2) -0.012(2) 0.0162(19) -0.002(2)
C10_1 0.019(2) 0.051(3) 0.020(2) 0.003(2) 0.009(2) 0.001(2)
C11_1 0.024(3) 0.051(3) 0.027(3) 0.000(2) 0.012(2) 0.007(2)
C12_1 0.049(3) 0.054(4) 0.046(3) -0.002(3) 0.019(3) 0.008(3)
C13_1 0.033(3) 0.081(4) 0.039(3) -0.002(3) 0.024(3) 0.008(3)
C14_1 0.035(3) 0.064(4) 0.034(3) 0.012(3) 0.013(3) 0.015(3)
C15_1 0.028(3) 0.040(3) 0.025(2) 0.003(2) 0.014(2) -0.003(2)
C16_1 0.046(3) 0.055(4) 0.035(3) 0.003(3) 0.025(3) -0.011(3)
C17_1 0.038(3) 0.046(3) 0.025(3) 0.004(2) 0.016(2) 0.005(2)
C18_1 0.030(3) 0.053(3) 0.030(3) -0.005(2) 0.010(2) -0.008(2)
C21_1 0.023(3) 0.048(3) 0.038(3) -0.018(3) 0.016(2) -0.009(2)
C22_1 0.038(3) 0.044(3) 0.058(4) -0.013(3) 0.027(3) -0.007(3)
C23_1 0.058(4) 0.049(4) 0.080(5) -0.016(3) 0.044(4) -0.013(3)
C24_1 0.037(3) 0.064(4) 0.067(4) -0.038(4) 0.033(3) -0.023(3)
C25_1 0.033(3) 0.078(5) 0.040(3) -0.022(3) 0.014(3) -0.006(3)
C26_1 0.028(3) 0.066(4) 0.035(3) -0.017(3) 0.014(2) -0.007(3)
C27_1 0.057(4) 0.062(4) 0.080(5) 0.015(4) 0.032(4) 0.010(3)
C28_1 0.057(4) 0.104(6) 0.099(6) -0.040(5) 0.051(4) -0.035(4)
C29_1 0.044(4) 0.094(5) 0.052(4) 0.008(4) 0.017(3) 0.003(3)
P2_1 0.0250(7) 0.0639(10) 0.0251(7) 0.0027(6) 0.0124(6) 0.0054(6)
F11_1 0.093(3) 0.088(3) 0.046(2) 0.0294(19) 0.028(2) 0.006(2)
F12_1 0.0234(16) 0.099(3) 0.072(2) -0.018(2) 0.0133(16) 0.0015(17)
F13_1 0.059(2) 0.081(2) 0.079(2) -0.024(2) 0.037(2) 0.0111(19)
F14_1 0.079(2) 0.088(3) 0.0431(18) 0.0125(17) 0.0421(18) 0.000(2)
F15_1 0.0282(16) 0.082(2) 0.0516(19) -0.0084(17) 0.0101(14) -0.0059(15)
F16_1 0.0433(17) 0.082(2) 0.0420(17) -0.0102(16) 0.0279(15) 0.0047(16)
Cu1_2 0.0264(3) 0.0507(4) 0.0301(3) 0.0010(3) 0.0116(3) -0.0039(3)
P1_2 0.0225(6) 0.0534(9) 0.0239(7) -0.0051(6) 0.0065(5) 0.0074(6)
C1_2 0.026(3) 0.031(3) 0.039(3) -0.004(2) 0.016(2) 0.000(2)
N2_2 0.020(2) 0.037(2) 0.034(2) -0.0052(19) 0.0096(19) 0.0027(18)
C3_2 0.025(3) 0.051(3) 0.052(4) -0.008(3) 0.017(3) -0.001(3)
C4_2 0.026(3) 0.059(4) 0.070(4) -0.001(3) 0.027(3) -0.005(3)
N5_2 0.026(2) 0.040(3) 0.053(3) 0.004(2) 0.020(2) 0.0004(19)
C10_2 0.023(3) 0.044(3) 0.025(3) -0.004(2) 0.007(2) 0.008(2)
C11_2 0.028(3) 0.065(4) 0.048(3) -0.023(3) 0.013(3) 0.004(3)
C12_2 0.033(3) 0.084(5) 0.064(4) -0.036(4) 0.017(3) -0.006(3)
C13_2 0.045(4) 0.101(5) 0.059(4) -0.040(4) 0.024(3) 0.000(4)
C14_2 0.049(4) 0.056(4) 0.082(5) -0.027(4) 0.028(4) -0.002(3)
C15_2 0.037(3) 0.066(4) 0.027(3) 0.004(3) 0.011(2) 0.013(3)
C16_2 0.046(4) 0.095(5) 0.043(4) 0.015(3) 0.008(3) 0.021(4)
C17_2 0.063(4) 0.094(5) 0.051(4) 0.016(3) 0.037(3) 0.014(4)
C18_2 0.061(4) 0.057(4) 0.050(3) 0.008(3) 0.031(3) 0.002(3)
C21_2 0.024(3) 0.043(3) 0.044(3) 0.013(3) 0.017(2) 0.000(2)
C22_2 0.032(3) 0.035(3) 0.062(4) 0.002(3) 0.023(3) -0.004(2)
C23_2 0.039(3) 0.040(3) 0.082(5) 0.022(3) 0.033(3) 0.004(3)
C24_2 0.040(3) 0.054(4) 0.061(4) 0.023(3) 0.031(3) 0.005(3)
C25_2 0.051(4) 0.068(4) 0.057(4) 0.013(3) 0.038(3) 0.000(3)
C26_2 0.045(3) 0.050(3) 0.060(4) 0.013(3) 0.039(3) 0.003(3)
C27_2 0.050(4) 0.043(4) 0.072(4) -0.006(3) 0.020(3) 0.000(3)
C28_2 0.069(5) 0.095(5) 0.076(5) 0.041(4) 0.043(4) 0.016(4)
C29_2 0.075(4) 0.060(4) 0.072(4) 0.013(3) 0.054(4) 0.018(3)
P2_2 0.042(3) 0.056(3) 0.034(3) 0.005(3) 0.018(2) 0.000(2)
F11_2 0.086(6) 0.104(9) 0.124(8) 0.001(7) 0.082(6) -0.011(5)
F12_2 0.122(9) 0.066(5) 0.115(10) 0.032(6) 0.079(8) 0.035(5)
F13_2 0.066(6) 0.173(12) 0.046(4) 0.006(5) 0.012(4) -0.032(6)
F14_2 0.128(9) 0.104(9) 0.113(8) 0.066(7) 0.101(8) 0.052(7)
F15_2 0.085(7) 0.055(4) 0.136(11) -0.002(5) 0.069(7) 0.003(4)
F16_2 0.129(9) 0.105(8) 0.039(5) -0.021(5) -0.029(5) -0.001(7)
P2B_2 0.066(5) 0.084(6) 0.069(5) -0.015(4) 0.048(4) -0.006(4)
F11B_2 0.231(14) 0.118(11) 0.31(2) -0.079(10) 0.244(16) -0.081(9)
F12B_2 0.204(13) 0.21(2) 0.132(11) 0.110(14) 0.110(11) 0.120(15)
F13B_2 0.186(14) 0.097(10) 0.104(10) -0.047(8) 0.085(10) -0.016(8)
F14B_2 0.065(7) 0.138(12) 0.083(8) -0.009(7) 0.026(6) -0.057(8)
F15B_2 0.063(6) 0.28(2) 0.088(7) 0.027(11) 0.027(6) 0.039(10)
F16B_2 0.161(14) 0.161(13) 0.236(19) -0.135(13) 0.157(15) -0.078(10)
C31 0.08(2) 0.053(6) 0.075(11) 0.017(11) 0.044(8) 0.008(16)
Cl11 0.145(6) 0.084(4) 0.079(6) -0.010(4) 0.056(5) -0.008(4)
Cl12 0.250(12) 0.108(8) 0.088(8) 0.039(7) 0.041(6) 0.078(8)
C32 0.092(11) 0.066(9) 0.313(14) 0.027(11) 0.121(13) 0.019(8)
Cl21 0.154(4) 0.115(3) 0.098(3) 0.021(3) 0.002(3) 0.007(3)
Cl22 0.342(13) 0.144(6) 0.224(8) -0.026(5) 0.217(10) -0.081(8)
Cl23 0.089(4) 0.109(5) 0.123(6) -0.024(4) 0.016(4) -0.012(4)
Cl24 0.104(4) 0.039(3) 0.059(3) 0.001(2) 0.038(3) -0.007(3)

loop_
_atom_type_symbol
_atom_type_description
_atom_type_scat_dispersion_real
_atom_type_scat_dispersion_imag
_atom_type_scat_source
C C 0.0033 0.0016 'International Tables Vol C Tables 4.2.6.8 and 6.1.1.4'
H H 0.0000 0.0000 'International Tables Vol C Tables 4.2.6.8 and 6.1.1.4'
N N 0.0061 0.0033 'International Tables Vol C Tables 4.2.6.8 and 6.1.1.4'
F F 0.0171 0.0103 'International Tables Vol C Tables 4.2.6.8 and 6.1.1.4'
P P 0.1023 0.0942 'International Tables Vol C Tables 4.2.6.8 and 6.1.1.4'
Cl Cl 0.1484 0.1585 'International Tables Vol C Tables 4.2.6.8 and 6.1.1.4'
Cu Cu 0.3201 1.2651 'International Tables Vol C Tables 4.2.6.8 and 6.1.1.4'

loop_
_geom_angle_atom_site_label_1
_geom_angle_atom_site_label_2
_geom_angle_atom_site_label_3
_geom_angle
_geom_angle_site_symmetry_1
_geom_angle_site_symmetry_3
C1_1 Cu1_1 P1_1 168.47(13) . 2_655
C1_1 Cu1_1 Cu1_1 96.15(13) . 2_655
P1_1 Cu1_1 Cu1_1 94.69(4) 2_655 2_655
C10_1 P1_1 C15_1 99.9(2) . .
C10_1 P1_1 C11_1 106.0(2) . .
C15_1 P1_1 C11_1 113.3(2) . .
C10_1 P1_1 Cu1_1 116.29(14) . 2_655
C15_1 P1_1 Cu1_1 112.17(14) . 2_655
C11_1 P1_1 Cu1_1 108.97(16) . 2_655
N5_1 C1_1 N2_1 103.5(4) . .
N5_1 C1_1 Cu1_1 125.7(3) . .
N2_1 C1_1 Cu1_1 130.8(3) . .
C1_1 N2_1 C3_1 111.5(4) . .
C1_1 N2_1 C10_1 124.9(4) . .
C3_1 N2_1 C10_1 123.0(4) . .
C4_1 C3_1 N2_1 107.1(4) . .
C4_1 C3_1 H3_1 126.5 . .
N2_1 C3_1 H3_1 126.5 . .
C3_1 C4_1 N5_1 106.4(4) . .
C3_1 C4_1 H4_1 126.8 . .
N5_1 C4_1 H4_1 126.8 . .
C1_1 N5_1 C4_1 111.5(4) . .
C1_1 N5_1 C21_1 125.9(4) . .
C4_1 N5_1 C21_1 122.3(4) . .
N2_1 C10_1 P1_1 117.6(3) . .
N2_1 C10_1 H10A_1 107.9 . .
P1_1 C10_1 H10A_1 107.9 . .
N2_1 C10_1 H10B_1 107.9 . .
P1_1 C10_1 H10B_1 107.9 . .
H10A_1 C10_1 H10B_1 107.2 . .
C12_1 C11_1 C13_1 110.4(4) . .
C12_1 C11_1 C14_1 108.3(4) . .
C13_1 C11_1 C14_1 108.7(4) . .
C12_1 C11_1 P1_1 107.0(3) . .
C13_1 C11_1 P1_1 113.9(4) . .
C14_1 C11_1 P1_1 108.3(3) . .
C11_1 C12_1 H12A_1 109.5 . .
C11_1 C12_1 H12B_1 109.5 . .
H12A_1 C12_1 H12B_1 109.5 . .
C11_1 C12_1 H12C_1 109.5 . .
H12A_1 C12_1 H12C_1 109.5 . .
H12B_1 C12_1 H12C_1 109.5 . .
C11_1 C13_1 H13A_1 109.5 . .
C11_1 C13_1 H13B_1 109.5 . .
H13A_1 C13_1 H13B_1 109.5 . .
C11_1 C13_1 H13C_1 109.5 . .
H13A_1 C13_1 H13C_1 109.5 . .
H13B_1 C13_1 H13C_1 109.5 . .
C11_1 C14_1 H14A_1 109.5 . .
C11_1 C14_1 H14B_1 109.5 . .
H14A_1 C14_1 H14B_1 109.5 . .
C11_1 C14_1 H14C_1 109.5 . .
H14A_1 C14_1 H14C_1 109.5 . .
H14B_1 C14_1 H14C_1 109.5 . .
C17_1 C15_1 C18_1 108.2(4) . .
C17_1 C15_1 C16_1 109.2(4) . .
C18_1 C15_1 C16_1 109.0(4) . .
C17_1 C15_1 P1_1 105.9(3) . .
C18_1 C15_1 P1_1 109.9(3) . .
C16_1 C15_1 P1_1 114.5(3) . .
C15_1 C16_1 H16A_1 109.5 . .
C15_1 C16_1 H16B_1 109.5 . .
H16A_1 C16_1 H16B_1 109.5 . .
C15_1 C16_1 H16C_1 109.5 . .
H16A_1 C16_1 H16C_1 109.5 . .
H16B_1 C16_1 H16C_1 109.5 . .
C15_1 C17_1 H17A_1 109.5 . .
C15_1 C17_1 H17B_1 109.5 . .
H17A_1 C17_1 H17B_1 109.5 . .
C15_1 C17_1 H17C_1 109.5 . .
H17A_1 C17_1 H17C_1 109.5 . .
H17B_1 C17_1 H17C_1 109.5 . .
C15_1 C18_1 H18A_1 109.5 . .
C15_1 C18_1 H18B_1 109.5 . .
H18A_1 C18_1 H18B_1 109.5 . .
C15_1 C18_1 H18C_1 109.5 . .
H18A_1 C18_1 H18C_1 109.5 . .
H18B_1 C18_1 H18C_1 109.5 . .
C22_1 C21_1 C26_1 123.8(5) . .
C22_1 C21_1 N5_1 119.3(4) . .
C26_1 C21_1 N5_1 116.8(5) . .
C21_1 C22_1 C23_1 117.4(5) . .
C21_1 C22_1 C27_1 122.2(5) . .
C23_1 C22_1 C27_1 120.4(6) . .
C24_1 C23_1 C22_1 120.9(6) . .
C24_1 C23_1 H23_1 119.5 . .
C22_1 C23_1 H23_1 119.5 . .
C25_1 C24_1 C23_1 119.0(5) . .
C25_1 C24_1 C28_1 122.0(6) . .
C23_1 C24_1 C28_1 119.0(7) . .
C24_1 C25_1 C26_1 122.6(5) . .
C24_1 C25_1 H25_1 118.7 . .
C26_1 C25_1 H25_1 118.7 . .
C21_1 C26_1 C25_1 116.3(5) . .
C21_1 C26_1 C29_1 122.8(5) . .
C25_1 C26_1 C29_1 120.9(5) . .
C22_1 C27_1 H27A_1 109.5 . .
C22_1 C27_1 H27B_1 109.5 . .
H27A_1 C27_1 H27B_1 109.5 . .
C22_1 C27_1 H27C_1 109.5 . .
H27A_1 C27_1 H27C_1 109.5 . .
H27B_1 C27_1 H27C_1 109.5 . .
C24_1 C28_1 H28A_1 109.5 . .
C24_1 C28_1 H28B_1 109.5 . .
H28A_1 C28_1 H28B_1 109.5 . .
C24_1 C28_1 H28C_1 109.5 . .
H28A_1 C28_1 H28C_1 109.5 . .
H28B_1 C28_1 H28C_1 109.5 . .
C26_1 C29_1 H29A_1 109.5 . .
C26_1 C29_1 H29B_1 109.5 . .
H29A_1 C29_1 H29B_1 109.5 . .
C26_1 C29_1 H29C_1 109.5 . .
H29A_1 C29_1 H29C_1 109.5 . .
H29B_1 C29_1 H29C_1 109.5 . .
F13_1 P2_1 F11_1 91.3(2) . .
F13_1 P2_1 F12_1 91.45(19) . .
F11_1 P2_1 F12_1 90.5(2) . .
F13_1 P2_1 F14_1 91.1(2) . .
F11_1 P2_1 F14_1 177.3(2) . .
F12_1 P2_1 F14_1 90.7(2) . .
F13_1 P2_1 F15_1 90.05(19) . .
F11_1 P2_1 F15_1 89.4(2) . .
F12_1 P2_1 F15_1 178.5(2) . .
F14_1 P2_1 F15_1 89.37(18) . .
F13_1 P2_1 F16_1 178.7(2) . .
F11_1 P2_1 F16_1 89.68(19) . .
F12_1 P2_1 F16_1 89.47(18) . .
F14_1 P2_1 F16_1 87.97(18) . .
F15_1 P2_1 F16_1 89.03(17) . .
C1_2 Cu1_2 P1_2 164.09(15) . 2_654
C1_2 Cu1_2 Cu1_2 104.13(15) . 2_654
P1_2 Cu1_2 Cu1_2 91.43(4) 2_654 2_654
C10_2 P1_2 C15_2 101.5(2) . .
C10_2 P1_2 C11_2 105.6(2) . .
C15_2 P1_2 C11_2 114.7(3) . .
C10_2 P1_2 Cu1_2 119.71(15) . 2_654
C15_2 P1_2 Cu1_2 106.31(17) . 2_654
C11_2 P1_2 Cu1_2 109.27(17) . 2_654
N5_2 C1_2 N2_2 104.9(4) . .
N5_2 C1_2 Cu1_2 125.8(4) . .
N2_2 C1_2 Cu1_2 129.2(4) . .
C1_2 N2_2 C3_2 111.0(4) . .
C1_2 N2_2 C10_2 124.3(4) . .
C3_2 N2_2 C10_2 124.5(4) . .
C4_2 C3_2 N2_2 106.6(5) . .
C4_2 C3_2 H3_2 126.7 . .
N2_2 C3_2 H3_2 126.7 . .
C3_2 C4_2 N5_2 107.1(5) . .
C3_2 C4_2 H4_2 126.4 . .
N5_2 C4_2 H4_2 126.4 . .
C1_2 N5_2 C4_2 110.4(4) . .
C1_2 N5_2 C21_2 124.8(4) . .
C4_2 N5_2 C21_2 124.7(4) . .
N2_2 C10_2 P1_2 114.6(3) . .
N2_2 C10_2 H10A_2 108.6 . .
P1_2 C10_2 H10A_2 108.6 . .
N2_2 C10_2 H10B_2 108.6 . .
P1_2 C10_2 H10B_2 108.6 . .
H10A_2 C10_2 H10B_2 107.6 . .
C14_2 C11_2 C12_2 109.0(5) . .
C14_2 C11_2 C13_2 107.5(5) . .
C12_2 C11_2 C13_2 110.0(5) . .
C14_2 C11_2 P1_2 106.9(4) . .
C12_2 C11_2 P1_2 114.5(4) . .
C13_2 C11_2 P1_2 108.8(4) . .
C11_2 C12_2 H12A_2 109.5 . .
C11_2 C12_2 H12B_2 109.5 . .
H12A_2 C12_2 H12B_2 109.5 . .
C11_2 C12_2 H12C_2 109.5 . .
H12A_2 C12_2 H12C_2 109.5 . .
H12B_2 C12_2 H12C_2 109.5 . .
C11_2 C13_2 H13A_2 109.5 . .
C11_2 C13_2 H13B_2 109.5 . .
H13A_2 C13_2 H13B_2 109.5 . .
C11_2 C13_2 H13C_2 109.5 . .
H13A_2 C13_2 H13C_2 109.5 . .
H13B_2 C13_2 H13C_2 109.5 . .
C11_2 C14_2 H14A_2 109.5 . .
C11_2 C14_2 H14B_2 109.5 . .
H14A_2 C14_2 H14B_2 109.5 . .
C11_2 C14_2 H14C_2 109.5 . .
H14A_2 C14_2 H14C_2 109.5 . .
H14B_2 C14_2 H14C_2 109.5 . .
C16_2 C15_2 C18_2 109.8(5) . .
C16_2 C15_2 C17_2 109.2(5) . .
C18_2 C15_2 C17_2 107.1(5) . .
C16_2 C15_2 P1_2 115.1(4) . .
C18_2 C15_2 P1_2 107.4(3) . .
C17_2 C15_2 P1_2 107.9(4) . .
C15_2 C16_2 H16A_2 109.5 . .
C15_2 C16_2 H16B_2 109.5 . .
H16A_2 C16_2 H16B_2 109.5 . .
C15_2 C16_2 H16C_2 109.5 . .
H16A_2 C16_2 H16C_2 109.5 . .
H16B_2 C16_2 H16C_2 109.5 . .
C15_2 C17_2 H17A_2 109.5 . .
C15_2 C17_2 H17B_2 109.5 . .
H17A_2 C17_2 H17B_2 109.5 . .
C15_2 C17_2 H17C_2 109.5 . .
H17A_2 C17_2 H17C_2 109.5 . .
H17B_2 C17_2 H17C_2 109.5 . .
C15_2 C18_2 H18A_2 109.5 . .
C15_2 C18_2 H18B_2 109.5 . .
H18A_2 C18_2 H18B_2 109.5 . .
C15_2 C18_2 H18C_2 109.5 . .
H18A_2 C18_2 H18C_2 109.5 . .
H18B_2 C18_2 H18C_2 109.5 . .
C26_2 C21_2 C22_2 122.8(5) . .
C26_2 C21_2 N5_2 118.5(5) . .
C22_2 C21_2 N5_2 118.7(5) . .
C23_2 C22_2 C21_2 117.2(5) . .
C23_2 C22_2 C27_2 121.5(5) . .
C21_2 C22_2 C27_2 121.3(5) . .
C24_2 C23_2 C22_2 122.5(5) . .
C24_2 C23_2 H23_2 118.8 . .
C22_2 C23_2 H23_2 118.8 . .
C23_2 C24_2 C25_2 118.4(5) . .
C23_2 C24_2 C28_2 120.9(6) . .
C25_2 C24_2 C28_2 120.6(6) . .
C24_2 C25_2 C26_2 121.8(6) . .
C24_2 C25_2 H25_2 119.1 . .
C26_2 C25_2 H25_2 119.1 . .
C21_2 C26_2 C25_2 117.4(5) . .
C21_2 C26_2 C29_2 122.5(5) . .
C25_2 C26_2 C29_2 120.1(5) . .
C22_2 C27_2 H27A_2 109.5 . .
C22_2 C27_2 H27B_2 109.5 . .
H27A_2 C27_2 H27B_2 109.5 . .
C22_2 C27_2 H27C_2 109.5 . .
H27A_2 C27_2 H27C_2 109.5 . .
H27B_2 C27_2 H27C_2 109.5 . .
C24_2 C28_2 H28A_2 109.5 . .
C24_2 C28_2 H28B_2 109.5 . .
H28A_2 C28_2 H28B_2 109.5 . .
C24_2 C28_2 H28C_2 109.5 . .
H28A_2 C28_2 H28C_2 109.5 . .
H28B_2 C28_2 H28C_2 109.5 . .
C26_2 C29_2 H29A_2 109.5 . .
C26_2 C29_2 H29B_2 109.5 . .
H29A_2 C29_2 H29B_2 109.5 . .
C26_2 C29_2 H29C_2 109.5 . .
H29A_2 C29_2 H29C_2 109.5 . .
H29B_2 C29_2 H29C_2 109.5 . .
F16_2 P2_2 F11_2 90.0(8) . .
F16_2 P2_2 F13_2 178.2(9) . .
F11_2 P2_2 F13_2 90.3(6) . .
F16_2 P2_2 F12_2 89.4(7) . .
F11_2 P2_2 F12_2 91.6(6) . .
F13_2 P2_2 F12_2 88.9(7) . .
F16_2 P2_2 F15_2 89.4(6) . .
F11_2 P2_2 F15_2 90.6(6) . .
F13_2 P2_2 F15_2 92.4(7) . .
F12_2 P2_2 F15_2 177.5(8) . .
F16_2 P2_2 F14_2 90.3(8) . .
F11_2 P2_2 F14_2 177.5(8) . .
F13_2 P2_2 F14_2 89.5(7) . .
F12_2 P2_2 F14_2 90.9(7) . .
F15_2 P2_2 F14_2 86.9(6) . .
F11B_2 P2B_2 F15B_2 90.5(10) . .
F11B_2 P2B_2 F12B_2 93.0(10) . .
F15B_2 P2B_2 F12B_2 176.4(10) . .
F11B_2 P2B_2 F13B_2 87.7(8) . .
F15B_2 P2B_2 F13B_2 90.3(9) . .
F12B_2 P2B_2 F13B_2 90.1(9) . .
F11B_2 P2B_2 F16B_2 92.2(8) . .
F15B_2 P2B_2 F16B_2 90.5(9) . .
F12B_2 P2B_2 F16B_2 89.0(9) . .
F13B_2 P2B_2 F16B_2 179.1(13) . .
F11B_2 P2B_2 F14B_2 179.0(10) . .
F15B_2 P2B_2 F14B_2 89.5(8) . .
F12B_2 P2B_2 F14B_2 86.9(9) . .
F13B_2 P2B_2 F14B_2 91.3(9) . .
F16B_2 P2B_2 F14B_2 88.7(8) . .
Cl11 C31 Cl12 112.0(11) . .
Cl11 C31 H31A 109.2 . .
Cl12 C31 H31A 109.2 . .
Cl11 C31 H31B 109.2 . .
Cl12 C31 H31B 109.2 . .
H31A C31 H31B 107.9 . .
Cl22 C32 Cl21 111.4(8) . .
Cl22 C32 H32A 109.4 . .
Cl21 C32 H32A 109.4 . .
Cl22 C32 H32B 109.4 . .
Cl21 C32 H32B 109.4 . .
H32A C32 H32B 108.0 . .
Cl23 C32B Cl24 106.9(14) . .
Cl23 C32B H32C 110.4 . .
Cl24 C32B H32C 110.4 . .
Cl23 C32B H32D 110.4 . .
Cl24 C32B H32D 110.4 . .
H32C C32B H32D 108.6 . .

loop_
_geom_bond_atom_site_label_1
_geom_bond_atom_site_label_2
_geom_bond_distance
_geom_bond_site_symmetry_2
Cu1_1 C1_1 1.918(4) .
Cu1_1 P1_1 2.2204(12) 2_655
Cu1_1 Cu1_1 2.7730(11) 2_655
P1_1 C10_1 1.855(4) .
P1_1 C15_1 1.871(5) .
P1_1 C11_1 1.877(5) .
P1_1 Cu1_1 2.2204(12) 2_655
C1_1 N5_1 1.356(6) .
C1_1 N2_1 1.361(5) .
N2_1 C3_1 1.374(6) .
N2_1 C10_1 1.462(6) .
C3_1 C4_1 1.338(7) .
C3_1 H3_1 0.9500 .
C4_1 N5_1 1.386(6) .
C4_1 H4_1 0.9500 .
N5_1 C21_1 1.458(6) .
C10_1 H10A_1 0.9900 .
C10_1 H10B_1 0.9900 .
C11_1 C12_1 1.526(7) .
C11_1 C13_1 1.529(7) .
C11_1 C14_1 1.545(6) .
C12_1 H12A_1 0.9800 .
C12_1 H12B_1 0.9800 .
C12_1 H12C_1 0.9800 .
C13_1 H13A_1 0.9800 .
C13_1 H13B_1 0.9800 .
C13_1 H13C_1 0.9800 .
C14_1 H14A_1 0.9800 .
C14_1 H14B_1 0.9800 .
C14_1 H14C_1 0.9800 .
C15_1 C17_1 1.534(6) .
C15_1 C18_1 1.538(6) .
C15_1 C16_1 1.546(6) .
C16_1 H16A_1 0.9800 .
C16_1 H16B_1 0.9800 .
C16_1 H16C_1 0.9800 .
C17_1 H17A_1 0.9800 .
C17_1 H17B_1 0.9800 .
C17_1 H17C_1 0.9800 .
C18_1 H18A_1 0.9800 .
C18_1 H18B_1 0.9800 .
C18_1 H18C_1 0.9800 .
C21_1 C22_1 1.377(7) .
C21_1 C26_1 1.388(7) .
C22_1 C23_1 1.403(8) .
C22_1 C27_1 1.511(8) .
C23_1 C24_1 1.389(9) .
C23_1 H23_1 0.9500 .
C24_1 C25_1 1.372(8) .
C24_1 C28_1 1.521(8) .
C25_1 C26_1 1.395(8) .
C25_1 H25_1 0.9500 .
C26_1 C29_1 1.496(8) .
C27_1 H27A_1 0.9800 .
C27_1 H27B_1 0.9800 .
C27_1 H27C_1 0.9800 .
C28_1 H28A_1 0.9800 .
C28_1 H28B_1 0.9800 .
C28_1 H28C_1 0.9800 .
C29_1 H29A_1 0.9800 .
C29_1 H29B_1 0.9800 .
C29_1 H29C_1 0.9800 .
P2_1 F13_1 1.577(3) .
P2_1 F11_1 1.578(3) .
P2_1 F12_1 1.589(3) .
P2_1 F14_1 1.594(3) .
P2_1 F15_1 1.607(3) .
P2_1 F16_1 1.611(3) .
Cu1_2 C1_2 1.921(5) .
Cu1_2 P1_2 2.2132(13) 2_654
Cu1_2 Cu1_2 2.7156(12) 2_654
P1_2 C10_2 1.854(5) .
P1_2 C15_2 1.870(6) .
P1_2 C11_2 1.871(6) .
P1_2 Cu1_2 2.2132(13) 2_654
C1_2 N5_2 1.345(6) .
C1_2 N2_2 1.353(6) .
N2_2 C3_2 1.385(6) .
N2_2 C10_2 1.461(6) .
C3_2 C4_2 1.330(8) .
C3_2 H3_2 0.9500 .
C4_2 N5_2 1.397(6) .
C4_2 H4_2 0.9500 .
N5_2 C21_2 1.448(6) .
C10_2 H10A_2 0.9900 .
C10_2 H10B_2 0.9900 .
C11_2 C14_2 1.527(9) .
C11_2 C12_2 1.532(7) .
C11_2 C13_2 1.548(8) .
C12_2 H12A_2 0.9800 .
C12_2 H12B_2 0.9800 .
C12_2 H12C_2 0.9800 .
C13_2 H13A_2 0.9800 .
C13_2 H13B_2 0.9800 .
C13_2 H13C_2 0.9800 .
C14_2 H14A_2 0.9800 .
C14_2 H14B_2 0.9800 .
C14_2 H14C_2 0.9800 .
C15_2 C16_2 1.532(7) .
C15_2 C18_2 1.539(8) .
C15_2 C17_2 1.550(8) .
C16_2 H16A_2 0.9800 .
C16_2 H16B_2 0.9800 .
C16_2 H16C_2 0.9800 .
C17_2 H17A_2 0.9800 .
C17_2 H17B_2 0.9800 .
C17_2 H17C_2 0.9800 .
C18_2 H18A_2 0.9800 .
C18_2 H18B_2 0.9800 .
C18_2 H18C_2 0.9800 .
C21_2 C26_2 1.384(7) .
C21_2 C22_2 1.398(7) .
C22_2 C23_2 1.394(8) .
C22_2 C27_2 1.502(8) .
C23_2 C24_2 1.376(8) .
C23_2 H23_2 0.9500 .
C24_2 C25_2 1.390(8) .
C24_2 C28_2 1.504(8) .
C25_2 C26_2 1.405(8) .
C25_2 H25_2 0.9500 .
C26_2 C29_2 1.507(8) .
C27_2 H27A_2 0.9800 .
C27_2 H27B_2 0.9800 .
C27_2 H27C_2 0.9800 .
C28_2 H28A_2 0.9800 .
C28_2 H28B_2 0.9800 .
C28_2 H28C_2 0.9800 .
C29_2 H29A_2 0.9800 .
C29_2 H29B_2 0.9800 .
C29_2 H29C_2 0.9800 .
P2_2 F16_2 1.554(8) .
P2_2 F11_2 1.559(9) .
P2_2 F13_2 1.563(9) .
P2_2 F12_2 1.569(9) .
P2_2 F15_2 1.578(9) .
P2_2 F14_2 1.595(9) .
P2B_2 F11B_2 1.548(10) .
P2B_2 F15B_2 1.558(11) .
P2B_2 F12B_2 1.559(10) .
P2B_2 F13B_2 1.565(10) .
P2B_2 F16B_2 1.567(10) .
P2B_2 F14B_2 1.596(10) .
C31 Cl11 1.716(15) .
C31 Cl12 1.720(14) .
C31 H31A 0.9900 .
C31 H31B 0.9900 .
C32 Cl22 1.684(13) .
C32 Cl21 1.731(12) .
C32 H32A 0.9900 .
C32 H32B 0.9900 .
C32B Cl23 1.716(18) .
C32B Cl24 1.721(18) .
C32B H32C 0.9900 .
C32B H32D 0.9900 .

loop_
_geom_torsion_atom_site_label_1
_geom_torsion_atom_site_label_2
_geom_torsion_atom_site_label_3
_geom_torsion_atom_site_label_4
_geom_torsion
_geom_torsion_site_symmetry_1
P1_1 Cu1_1 C1_1 N5_1 23.8(11) 2_655
Cu1_1 Cu1_1 C1_1 N5_1 -136.2(4) 2_655
P1_1 Cu1_1 C1_1 N2_1 -156.8(5) 2_655
Cu1_1 Cu1_1 C1_1 N2_1 43.2(4) 2_655
N5_1 C1_1 N2_1 C3_1 -0.4(5) .
Cu1_1 C1_1 N2_1 C3_1 -179.9(4) .
N5_1 C1_1 N2_1 C10_1 -172.0(4) .
Cu1_1 C1_1 N2_1 C10_1 8.5(7) .
C1_1 N2_1 C3_1 C4_1 0.0(6) .
C10_1 N2_1 C3_1 C4_1 171.7(4) .
N2_1 C3_1 C4_1 N5_1 0.4(6) .
N2_1 C1_1 N5_1 C4_1 0.7(5) .
Cu1_1 C1_1 N5_1 C4_1 -179.8(4) .
N2_1 C1_1 N5_1 C21_1 174.4(4) .
Cu1_1 C1_1 N5_1 C21_1 -6.1(7) .
C3_1 C4_1 N5_1 C1_1 -0.7(6) .
C3_1 C4_1 N5_1 C21_1 -174.6(5) .
C1_1 N2_1 C10_1 P1_1 -64.2(5) .
C3_1 N2_1 C10_1 P1_1 125.2(4) .
C15_1 P1_1 C10_1 N2_1 162.6(3) .
C11_1 P1_1 C10_1 N2_1 -79.5(4) .
Cu1_1 P1_1 C10_1 N2_1 41.7(4) 2_655
C10_1 P1_1 C11_1 C12_1 56.9(4) .
C15_1 P1_1 C11_1 C12_1 165.5(3) .
Cu1_1 P1_1 C11_1 C12_1 -68.9(3) 2_655
C10_1 P1_1 C11_1 C13_1 -65.4(4) .
C15_1 P1_1 C11_1 C13_1 43.2(4) .
Cu1_1 P1_1 C11_1 C13_1 168.8(3) 2_655
C10_1 P1_1 C11_1 C14_1 173.5(3) .
C15_1 P1_1 C11_1 C14_1 -78.0(4) .
Cu1_1 P1_1 C11_1 C14_1 47.6(4) 2_655
C10_1 P1_1 C15_1 C17_1 -79.0(3) .
C11_1 P1_1 C15_1 C17_1 168.7(3) .
Cu1_1 P1_1 C15_1 C17_1 44.9(3) 2_655
C10_1 P1_1 C15_1 C18_1 164.4(3) .
C11_1 P1_1 C15_1 C18_1 52.1(4) .
Cu1_1 P1_1 C15_1 C18_1 -71.7(3) 2_655
C10_1 P1_1 C15_1 C16_1 41.4(4) .
C11_1 P1_1 C15_1 C16_1 -70.9(4) .
Cu1_1 P1_1 C15_1 C16_1 165.3(3) 2_655
C1_1 N5_1 C21_1 C22_1 86.0(6) .
C4_1 N5_1 C21_1 C22_1 -101.0(6) .
C1_1 N5_1 C21_1 C26_1 -96.5(6) .
C4_1 N5_1 C21_1 C26_1 76.5(6) .
C26_1 C21_1 C22_1 C23_1 1.1(8) .
N5_1 C21_1 C22_1 C23_1 178.4(4) .
C26_1 C21_1 C22_1 C27_1 -179.5(5) .
N5_1 C21_1 C22_1 C27_1 -2.2(8) .
C21_1 C22_1 C23_1 C24_1 -0.7(8) .
C27_1 C22_1 C23_1 C24_1 179.9(5) .
C22_1 C23_1 C24_1 C25_1 0.2(8) .
C22_1 C23_1 C24_1 C28_1 179.7(5) .
C23_1 C24_1 C25_1 C26_1 0.0(8) .
C28_1 C24_1 C25_1 C26_1 -179.5(5) .
C22_1 C21_1 C26_1 C25_1 -0.9(8) .
N5_1 C21_1 C26_1 C25_1 -178.2(4) .
C22_1 C21_1 C26_1 C29_1 -179.3(5) .
N5_1 C21_1 C26_1 C29_1 3.3(7) .
C24_1 C25_1 C26_1 C21_1 0.3(8) .
C24_1 C25_1 C26_1 C29_1 178.8(5) .
P1_2 Cu1_2 C1_2 N5_2 -28.0(9) 2_654
Cu1_2 Cu1_2 C1_2 N5_2 139.7(4) 2_654
P1_2 Cu1_2 C1_2 N2_2 155.6(3) 2_654
Cu1_2 Cu1_2 C1_2 N2_2 -36.7(4) 2_654
N5_2 C1_2 N2_2 C3_2 0.1(5) .
Cu1_2 C1_2 N2_2 C3_2 177.0(4) .
N5_2 C1_2 N2_2 C10_2 174.3(4) .
Cu1_2 C1_2 N2_2 C10_2 -8.7(7) .
C1_2 N2_2 C3_2 C4_2 -0.1(6) .
C10_2 N2_2 C3_2 C4_2 -174.3(4) .
N2_2 C3_2 C4_2 N5_2 0.0(6) .
N2_2 C1_2 N5_2 C4_2 0.0(5) .
Cu1_2 C1_2 N5_2 C4_2 -177.1(4) .
N2_2 C1_2 N5_2 C21_2 -176.5(4) .
Cu1_2 C1_2 N5_2 C21_2 6.4(7) .
C3_2 C4_2 N5_2 C1_2 0.0(6) .
C3_2 C4_2 N5_2 C21_2 176.4(5) .
C1_2 N2_2 C10_2 P1_2 63.8(5) .
C3_2 N2_2 C10_2 P1_2 -122.8(4) .
C15_2 P1_2 C10_2 N2_2 -174.8(3) .
C11_2 P1_2 C10_2 N2_2 65.3(4) .
Cu1_2 P1_2 C10_2 N2_2 -58.3(4) 2_654
C10_2 P1_2 C11_2 C14_2 -81.9(4) .
C15_2 P1_2 C11_2 C14_2 167.3(4) .
Cu1_2 P1_2 C11_2 C14_2 48.1(4) 2_654
C10_2 P1_2 C11_2 C12_2 38.9(5) .
C15_2 P1_2 C11_2 C12_2 -72.0(5) .
Cu1_2 P1_2 C11_2 C12_2 168.8(4) 2_654
C10_2 P1_2 C11_2 C13_2 162.3(4) .
C15_2 P1_2 C11_2 C13_2 51.5(5) .
Cu1_2 P1_2 C11_2 C13_2 -67.7(4) 2_654
C10_2 P1_2 C15_2 C16_2 -70.1(4) .
C11_2 P1_2 C15_2 C16_2 43.2(5) .
Cu1_2 P1_2 C15_2 C16_2 164.0(4) 2_654
C10_2 P1_2 C15_2 C18_2 52.6(4) .
C11_2 P1_2 C15_2 C18_2 165.8(4) .
Cu1_2 P1_2 C15_2 C18_2 -73.4(4) 2_654
C10_2 P1_2 C15_2 C17_2 167.7(4) .
C11_2 P1_2 C15_2 C17_2 -79.1(4) .
Cu1_2 P1_2 C15_2 C17_2 41.8(4) 2_654
C1_2 N5_2 C21_2 C26_2 87.7(6) .
C4_2 N5_2 C21_2 C26_2 -88.3(6) .
C1_2 N5_2 C21_2 C22_2 -92.7(6) .
C4_2 N5_2 C21_2 C22_2 91.3(6) .
C26_2 C21_2 C22_2 C23_2 -0.3(7) .
N5_2 C21_2 C22_2 C23_2 -179.9(4) .
C26_2 C21_2 C22_2 C27_2 -178.9(5) .
N5_2 C21_2 C22_2 C27_2 1.5(7) .
C21_2 C22_2 C23_2 C24_2 -0.2(8) .
C27_2 C22_2 C23_2 C24_2 178.4(5) .
C22_2 C23_2 C24_2 C25_2 0.2(8) .
C22_2 C23_2 C24_2 C28_2 -177.7(5) .
C23_2 C24_2 C25_2 C26_2 0.3(8) .
C28_2 C24_2 C25_2 C26_2 178.3(5) .
C22_2 C21_2 C26_2 C25_2 0.7(7) .
N5_2 C21_2 C26_2 C25_2 -179.7(4) .
C22_2 C21_2 C26_2 C29_2 -179.7(5) .
N5_2 C21_2 C26_2 C29_2 -0.1(7) .
C24_2 C25_2 C26_2 C21_2 -0.8(8) .
C24_2 C25_2 C26_2 C29_2 179.7(5) .
